data_7113975
loop_
_publ_author_name
'Hidekazu Arii'
'Takashi Kurihara'
'Kunio Mochida'
'Takayuki Kawashima'

_publ_section_title
;
 Silylium ion-promoted dehydrogenative cyclization: synthesis of
 silicon-containing compounds derived from alkynes
;
_journal_name_full Chem.Commun.
_journal_page_first 6649
_journal_paper_doi 10.1039/C4CC01648C
_journal_volume 50
_journal_year 2014
_chemical_formula_sum 'C22 H20 Si'
_chemical_formula_weight 312.47
_chemical_name_systematic
; 
 ? 
;
_space_group_IT_number 14
_symmetry_cell_setting monoclinic
_symmetry_space_group_name_Hall '-P 2yn'
_symmetry_space_group_name_H-M 'P 1 21/n 1'
_atom_sites_solution_hydrogens geom
_atom_sites_solution_primary direct
_atom_sites_solution_secondary difmap
_audit_creation_method SHELXL-97
_cell_angle_alpha 90.00
_cell_angle_beta 99.6900(10)
_cell_angle_gamma 90.00
_cell_formula_units_Z 4
_cell_length_a 9.7459(10)
_cell_length_b 10.4452(11)
_cell_length_c 18.2147(19)
_cell_measurement_reflns_used 5728
_cell_measurement_temperature 123
_cell_measurement_theta_max 27.49
_cell_measurement_theta_min 2.23
_cell_volume 1827.8(3)
_computing_cell_refinement 'APEX2 (Bruker AXS, 2006)'
_computing_data_collection 'APEX2 (Bruker AXS, 2006)'
_computing_data_reduction 'SAINT (Bruker AXS, 2004)'
_computing_molecular_graphics 'XSHEL (Bruker AXS,2002)'
_computing_publication_material 'XCIF (Bruker AXS, 2001)'
_computing_structure_refinement 'SHELXL-97 (Sheldrick, 1997)'
_computing_structure_solution 'SHELXS-97 (Sheldrick, 1997)'
_diffrn_ambient_temperature 123
_diffrn_detector_area_resol_mean 8.333
_diffrn_measured_fraction_theta_full 0.980
_diffrn_measured_fraction_theta_max 0.980
_diffrn_measurement_device_type 'Bruker APEXII CCD area detector'
_diffrn_measurement_method 'phi and omega scans'
_diffrn_radiation_monochromator 'Bruker Helios multilayer confocal mirror'
_diffrn_radiation_source 'Bruker TXS fine-focus rotating anode'
_diffrn_radiation_type MoK\a
_diffrn_radiation_wavelength 0.71073
_diffrn_reflns_av_R_equivalents 0.0174
_diffrn_reflns_av_sigmaI/netI 0.0214
_diffrn_reflns_limit_h_max 11
_diffrn_reflns_limit_h_min -12
_diffrn_reflns_limit_k_max 12
_diffrn_reflns_limit_k_min -13
_diffrn_reflns_limit_l_max 11
_diffrn_reflns_limit_l_min -23
_diffrn_reflns_number 10169
_diffrn_reflns_theta_full 27.52
_diffrn_reflns_theta_max 27.52
_diffrn_reflns_theta_min 2.23
_exptl_absorpt_coefficient_mu 0.126
_exptl_absorpt_correction_T_max 0.9814
_exptl_absorpt_correction_T_min 0.9752
_exptl_absorpt_correction_type empirical
_exptl_absorpt_process_details
;
SADABS Sheldrick 1996
;
_exptl_crystal_colour colorless
_exptl_crystal_density_diffrn 1.136
_exptl_crystal_density_method 'not measured'
_exptl_crystal_description plate
_exptl_crystal_F_000 664
_exptl_crystal_size_max 0.20
_exptl_crystal_size_mid 0.20
_exptl_crystal_size_min 0.15
_refine_diff_density_max 0.433
_refine_diff_density_min -0.293
_refine_diff_density_rms 0.041
_refine_ls_extinction_method none
_refine_ls_goodness_of_fit_ref 1.036
_refine_ls_hydrogen_treatment constr
_refine_ls_matrix_type full
_refine_ls_number_parameters 219
_refine_ls_number_reflns 4132
_refine_ls_number_restraints 0
_refine_ls_restrained_S_all 1.036
_refine_ls_R_factor_all 0.0414
_refine_ls_R_factor_gt 0.0349
_refine_ls_shift/su_max 0.000
_refine_ls_shift/su_mean 0.000
_refine_ls_structure_factor_coef Fsqd
_refine_ls_weighting_details 'calc w=1/[\s^2^(Fo^2^)+(0.0100P)^2^+1.3000P] where P=(Fo^2^+2Fc^2^)/3'
_refine_ls_weighting_scheme calc
_refine_ls_wR_factor_gt 0.0729
_refine_ls_wR_factor_ref 0.0764
_reflns_number_gt 3607
_reflns_number_total 4132
_reflns_threshold_expression >2sigma(I)
_cod_data_source_file c4cc01648c2.cif
_cod_data_source_block 4ae
_cod_original_sg_symbol_H-M 'P2(1)/n  '
_cod_database_code 7113975

loop_
_symmetry_equiv_pos_as_xyz
'x, y, z'
'-x+1/2, y+1/2, -z+1/2'
'-x, -y, -z'
'x-1/2, -y-1/2, z-1/2'

loop_
_atom_site_label
_atom_site_type_symbol
_atom_site_fract_x
_atom_site_fract_y
_atom_site_fract_z
_atom_site_U_iso_or_equiv
_atom_site_adp_type
_atom_site_occupancy
_atom_site_symmetry_multiplicity
_atom_site_calc_flag
_atom_site_refinement_flags
C1 C 0.43492(13) 0.35126(12) 0.02532(7) 0.0203(3) Uani 1 1 d .
H1A H 0.4426 0.4227 0.0615 0.024 Uiso 1 1 calc R
H1B H 0.4230 0.3882 -0.0254 0.024 Uiso 1 1 calc R
C2A C 0.75512(13) 0.35565(13) 0.06222(8) 0.0247(3) Uani 1 1 d .
H2A1 H 0.7617 0.4084 0.0185 0.037 Uiso 1 1 calc R
H2A2 H 0.8380 0.3014 0.0736 0.037 Uiso 1 1 calc R
H2A3 H 0.7489 0.4112 0.1049 0.037 Uiso 1 1 calc R
C2B C 0.60825(16) 0.14347(14) -0.03701(8) 0.0289(3) Uani 1 1 d .
H2B1 H 0.6173 0.1941 -0.0813 0.043 Uiso 1 1 calc R
H2B2 H 0.5237 0.0912 -0.0472 0.043 Uiso 1 1 calc R
H2B3 H 0.6896 0.0876 -0.0244 0.043 Uiso 1 1 calc R
C3 C 0.57227(13) 0.16601(12) 0.12966(7) 0.0177(2) Uani 1 1 d .
C4 C 0.44321(13) 0.15332(11) 0.14697(7) 0.0175(2) Uani 1 1 d .
C5 C 0.19012(13) 0.11921(12) 0.10037(7) 0.0204(3) Uani 1 1 d .
H5 H 0.1895 0.0640 0.1417 0.024 Uiso 1 1 calc R
C6 C 0.06947(13) 0.13332(13) 0.04852(7) 0.0233(3) Uani 1 1 d .
H6 H -0.0126 0.0884 0.0547 0.028 Uiso 1 1 calc R
C7 C 0.06871(14) 0.21303(13) -0.01234(8) 0.0247(3) Uani 1 1 d .
H7 H -0.0127 0.2210 -0.0489 0.030 Uiso 1 1 calc R
C8 C 0.18819(14) 0.28125(13) -0.01940(7) 0.0224(3) Uani 1 1 d .
H8 H 0.1870 0.3368 -0.0608 0.027 Uiso 1 1 calc R
C9 C 0.30999(13) 0.27015(12) 0.03288(7) 0.0181(2) Uani 1 1 d .
C10 C 0.31315(13) 0.18449(12) 0.09332(7) 0.0172(2) Uani 1 1 d .
C11 C 0.70090(13) 0.12158(12) 0.17960(7) 0.0208(3) Uani 1 1 d .
C12 C 0.78361(14) 0.02702(14) 0.15466(8) 0.0277(3) Uani 1 1 d .
H12 H 0.7551 -0.0106 0.1070 0.033 Uiso 1 1 calc R
C13 C 0.90680(15) -0.01269(17) 0.19852(10) 0.0380(4) Uani 1 1 d .
H13 H 0.9612 -0.0778 0.1810 0.046 Uiso 1 1 calc R
C14 C 0.95044(16) 0.04198(18) 0.26732(10) 0.0432(4) Uani 1 1 d .
H14 H 1.0350 0.0151 0.2972 0.052 Uiso 1 1 calc R
C15 C 0.87034(17) 0.13641(18) 0.29268(9) 0.0417(4) Uani 1 1 d .
H15 H 0.9004 0.1743 0.3401 0.050 Uiso 1 1 calc R
C16 C 0.74597(16) 0.17638(15) 0.24930(8) 0.0307(3) Uani 1 1 d .
H16 H 0.6918 0.2412 0.2673 0.037 Uiso 1 1 calc R
C17 C 0.42081(13) 0.09429(13) 0.21923(7) 0.0206(3) Uani 1 1 d .
C18 C 0.46283(14) -0.03116(14) 0.23736(8) 0.0257(3) Uani 1 1 d .
H18 H 0.5081 -0.0792 0.2041 0.031 Uiso 1 1 calc R
C19 C 0.43914(16) -0.08651(16) 0.30343(8) 0.0345(4) Uani 1 1 d .
H19 H 0.4668 -0.1725 0.3147 0.041 Uiso 1 1 calc R
C20 C 0.37567(16) -0.01711(18) 0.35273(8) 0.0399(4) Uani 1 1 d .
H20 H 0.3608 -0.0546 0.3983 0.048 Uiso 1 1 calc R
C21 C 0.33357(15) 0.10783(18) 0.33551(8) 0.0362(4) Uani 1 1 d .
H21 H 0.2898 0.1557 0.3694 0.043 Uiso 1 1 calc R
C22 C 0.35500(14) 0.16361(15) 0.26873(7) 0.0268(3) Uani 1 1 d .
H22 H 0.3248 0.2488 0.2570 0.032 Uiso 1 1 calc R
Si1 Si 0.59719(4) 0.25310(3) 0.042610(19) 0.01736(8) Uani 1 1 d .

loop_
_atom_site_aniso_label
_atom_site_aniso_U_11
_atom_site_aniso_U_22
_atom_site_aniso_U_33
_atom_site_aniso_U_23
_atom_site_aniso_U_13
_atom_site_aniso_U_12
C1 0.0209(6) 0.0174(6) 0.0221(6) 0.0037(5) 0.0027(5) 0.0001(5)
C2A 0.0194(6) 0.0231(7) 0.0313(7) 0.0022(6) 0.0036(5) -0.0023(5)
C2B 0.0388(8) 0.0260(7) 0.0231(7) -0.0026(6) 0.0093(6) -0.0010(6)
C3 0.0203(6) 0.0155(6) 0.0170(6) -0.0007(5) 0.0020(5) 0.0002(5)
C4 0.0206(6) 0.0143(6) 0.0173(6) -0.0009(5) 0.0026(5) 0.0006(5)
C5 0.0210(6) 0.0201(6) 0.0208(6) -0.0007(5) 0.0056(5) -0.0001(5)
C6 0.0178(6) 0.0247(7) 0.0275(7) -0.0032(5) 0.0045(5) -0.0024(5)
C7 0.0191(6) 0.0282(7) 0.0247(7) -0.0021(5) -0.0022(5) 0.0021(5)
C8 0.0239(7) 0.0217(6) 0.0210(6) 0.0020(5) 0.0021(5) 0.0028(5)
C9 0.0186(6) 0.0158(6) 0.0201(6) -0.0014(5) 0.0040(5) 0.0022(5)
C10 0.0178(6) 0.0156(6) 0.0185(6) -0.0026(5) 0.0036(5) 0.0015(5)
C11 0.0182(6) 0.0213(6) 0.0225(6) 0.0060(5) 0.0028(5) -0.0031(5)
C12 0.0222(7) 0.0304(7) 0.0310(7) 0.0083(6) 0.0056(6) 0.0035(6)
C13 0.0230(7) 0.0440(9) 0.0479(10) 0.0214(8) 0.0090(7) 0.0082(7)
C14 0.0189(7) 0.0604(11) 0.0467(10) 0.0303(9) -0.0044(7) -0.0035(7)
C15 0.0361(9) 0.0549(11) 0.0286(8) 0.0113(7) -0.0098(7) -0.0157(8)
C16 0.0306(7) 0.0337(8) 0.0257(7) 0.0019(6) -0.0010(6) -0.0049(6)
C17 0.0172(6) 0.0261(7) 0.0175(6) 0.0012(5) -0.0001(5) -0.0049(5)
C18 0.0244(7) 0.0280(7) 0.0232(7) 0.0051(5) -0.0004(5) -0.0048(6)
C19 0.0317(8) 0.0390(9) 0.0294(8) 0.0151(7) -0.0044(6) -0.0110(7)
C20 0.0327(8) 0.0645(12) 0.0210(7) 0.0126(7) 0.0004(6) -0.0203(8)
C21 0.0252(7) 0.0636(11) 0.0210(7) -0.0072(7) 0.0069(6) -0.0129(7)
C22 0.0217(7) 0.0357(8) 0.0228(7) -0.0036(6) 0.0035(5) -0.0043(6)
Si1 0.01802(17) 0.01647(16) 0.01777(16) 0.00090(13) 0.00351(12) -0.00052(13)

loop_
_atom_type_symbol
_atom_type_description
_atom_type_scat_dispersion_real
_atom_type_scat_dispersion_imag
_atom_type_scat_source
C C 0.0033 0.0016 'International Tables Vol C Tables 4.2.6.8 and 6.1.1.4'
H H 0.0000 0.0000 'International Tables Vol C Tables 4.2.6.8 and 6.1.1.4'
Si Si 0.0817 0.0704 'International Tables Vol C Tables 4.2.6.8 and 6.1.1.4'

loop_
_geom_angle_atom_site_label_1
_geom_angle_atom_site_label_2
_geom_angle_atom_site_label_3
_geom_angle
C9 C1 Si1 110.49(9)
C9 C1 H1A 109.6
Si1 C1 H1A 109.6
C9 C1 H1B 109.6
Si1 C1 H1B 109.6
H1A C1 H1B 108.1
Si1 C2A H2A1 109.5
Si1 C2A H2A2 109.5
H2A1 C2A H2A2 109.5
Si1 C2A H2A3 109.5
H2A1 C2A H2A3 109.5
H2A2 C2A H2A3 109.5
Si1 C2B H2B1 109.5
Si1 C2B H2B2 109.5
H2B1 C2B H2B2 109.5
Si1 C2B H2B3 109.5
H2B1 C2B H2B3 109.5
H2B2 C2B H2B3 109.5
C4 C3 C11 123.05(11)
C4 C3 Si1 120.07(9)
C11 C3 Si1 116.74(9)
C3 C4 C10 122.91(11)
C3 C4 C17 121.46(11)
C10 C4 C17 115.37(10)
C6 C5 C10 121.70(12)
C6 C5 H5 119.2
C10 C5 H5 119.2
C7 C6 C5 119.91(12)
C7 C6 H6 120.0
C5 C6 H6 120.0
C6 C7 C8 119.37(12)
C6 C7 H7 120.3
C8 C7 H7 120.3
C7 C8 C9 121.60(12)
C7 C8 H8 119.2
C9 C8 H8 119.2
C8 C9 C10 119.20(11)
C8 C9 C1 119.86(11)
C10 C9 C1 120.92(11)
C5 C10 C9 118.12(11)
C5 C10 C4 118.42(11)
C9 C10 C4 123.33(11)
C16 C11 C12 118.38(13)
C16 C11 C3 122.03(12)
C12 C11 C3 119.49(12)
C13 C12 C11 120.92(15)
C13 C12 H12 119.5
C11 C12 H12 119.5
C14 C13 C12 120.28(16)
C14 C13 H13 119.9
C12 C13 H13 119.9
C13 C14 C15 119.58(14)
C13 C14 H14 120.2
C15 C14 H14 120.2
C14 C15 C16 120.62(16)
C14 C15 H15 119.7
C16 C15 H15 119.7
C11 C16 C15 120.22(15)
C11 C16 H16 119.9
C15 C16 H16 119.9
C22 C17 C18 118.89(12)
C22 C17 C4 120.27(12)
C18 C17 C4 120.83(12)
C19 C18 C17 120.72(14)
C19 C18 H18 119.6
C17 C18 H18 119.6
C20 C19 C18 120.24(15)
C20 C19 H19 119.9
C18 C19 H19 119.9
C19 C20 C21 119.67(14)
C19 C20 H20 120.2
C21 C20 H20 120.2
C20 C21 C22 120.50(15)
C20 C21 H21 119.8
C22 C21 H21 119.8
C17 C22 C21 119.97(15)
C17 C22 H22 120.0
C21 C22 H22 120.0
C2A Si1 C2B 110.41(7)
C2A Si1 C1 111.49(6)
C2B Si1 C1 111.36(7)
C2A Si1 C3 109.70(6)
C2B Si1 C3 113.05(6)
C1 Si1 C3 100.49(6)

loop_
_geom_bond_atom_site_label_1
_geom_bond_atom_site_label_2
_geom_bond_distance
C1 C9 1.5085(17)
C1 Si1 1.8665(13)
C1 H1A 0.9900
C1 H1B 0.9900
C2A Si1 1.8598(13)
C2A H2A1 0.9800
C2A H2A2 0.9800
C2A H2A3 0.9800
C2B Si1 1.8652(14)
C2B H2B1 0.9800
C2B H2B2 0.9800
C2B H2B3 0.9800
C3 C4 1.3537(17)
C3 C11 1.4935(17)
C3 Si1 1.8790(13)
C4 C10 1.5002(17)
C4 C17 1.5021(17)
C5 C6 1.3866(18)
C5 C10 1.4040(17)
C5 H5 0.9500
C6 C7 1.3855(19)
C6 H6 0.9500
C7 C8 1.3894(19)
C7 H7 0.9500
C8 C9 1.3959(17)
C8 H8 0.9500
C9 C10 1.4150(17)
C11 C16 1.3945(19)
C11 C12 1.3982(19)
C12 C13 1.389(2)
C12 H12 0.9500
C13 C14 1.378(3)
C13 H13 0.9500
C14 C15 1.385(3)
C14 H14 0.9500
C15 C16 1.395(2)
C15 H15 0.9500
C16 H16 0.9500
C17 C22 1.3940(19)
C17 C18 1.3959(19)
C18 C19 1.3891(19)
C18 H18 0.9500
C19 C20 1.379(2)
C19 H19 0.9500
C20 C21 1.388(3)
C20 H20 0.9500
C21 C22 1.396(2)
C21 H21 0.9500
C22 H22 0.9500
